data_1521387
loop_
_publ_author_name
'Kennedy, B.J.'
'Howard, C.J.'
'Chakoumakos, B.C.'

_publ_section_title
;
 High-temperature phase transitions in Sr Zr O3
;
_journal_name_full 'Physical Review, Serie 3. B - Condensed Matter (18,1978-)'
_journal_page_first 4023
_journal_page_last 4027
_journal_volume 59
_journal_year 1999
_chemical_formula_sum 'O3 Sr Zr'
_chemical_name_systematic 'Sr (Zr O3)'
_space_group_IT_number 62
_symmetry_space_group_name_Hall '-P 2c 2ab'
_symmetry_space_group_name_H-M 'P b n m'
_cell_angle_alpha 90
_cell_angle_beta 90
_cell_angle_gamma 90
_cell_formula_units_Z 4
_cell_length_a 5.9763
_cell_length_b 5.8171
_cell_length_c 8.2048
_cell_volume 285.238
_citation_journal_id_ASTM PRBMDO
_cod_data_source_file Kennedy_PRBMDO_1999_696.cif
_cod_data_source_block O3Sr1Zr1
_cod_original_cell_volume 285.2377
_cod_original_sg_symbol_Hall '-P 2ac 2n (z,x,y)'
_cod_original_formula_sum 'O3 Sr1 Zr1'
_cod_database_code 1521387

loop_
_symmetry_equiv_pos_as_xyz
x,y,z
x+1/2,-y+1/2,-z
-x+1/2,y+1/2,-z+1/2
-x,-y,z+1/2
-x,-y,-z
-x-1/2,y-1/2,z
x-1/2,-y-1/2,z-1/2
x,y,-z-1/2

loop_
_atom_site_label
_atom_site_type_symbol
_atom_site_fract_x
_atom_site_fract_y
_atom_site_fract_z
_atom_site_occupancy
_atom_site_U_iso_or_equiv
Sr1 Sr+2 0.004 0.5242 0.25 1 0.0
Zr1 Zr+4 0 0 0 1 0.0
O2 O-2 0.2154 0.2837 0.0363 1 0.0
O1 O-2 -0.0687 -0.0133 0.25 1 0.0
